data_2013954
loop_
_publ_author_name
'Borbulevych, Oleg Ya.'
'Kurbatov, Sergey V.'
'Borisenko, Sergey N.'
'Olekhnovich, Lev P.'

_publ_section_title
;<i>N</i>-{2-[(3,5-Di-<i>tert</i>-butyl-4-oxocyclohexa-2,5-dien-1-ylidene)amino]phenyl}-<i>N</i>-(5,7-dinitroquinolin-8-yl)-1-phenylmethanesulfonamide:
 the nature of intramolecular shortened contacts
;
_journal_issue 4
_journal_name_full 'Acta Crystallographica Section C'
_journal_page_first o235
_journal_page_last o238
_journal_paper_doi 10.1107/S0108270104003439
_journal_volume 60
_journal_year 2004
_chemical_formula_iupac 'C36 H35 N5 O7 S'
_chemical_formula_moiety 'C36 H35 N5 O7 S'
_chemical_formula_sum 'C36 H35 N5 O7 S'
_chemical_formula_weight 681.75
_chemical_name_systematic
;
N-{2-[(3,5-Di-tert-butyl-4-oxocyclohexa-2,5-dien-1-ylidene)amino]phenyl}-
N-(5,7-dinitroquinolin-8-yl)-1-phenylmethanesulfonamide
;
_space_group_IT_number 19
_symmetry_cell_setting orthorhombic
_symmetry_space_group_name_Hall 'P 2ac 2ab'
_symmetry_space_group_name_H-M 'P 21 21 21'
_atom_sites_solution_hydrogens difmap
_atom_sites_solution_primary direct
_atom_sites_solution_secondary difmap
_audit_creation_method SHELXL97
_cell_angle_alpha 90.00
_cell_angle_beta 90.00
_cell_angle_gamma 90.00
_cell_formula_units_Z 4
_cell_length_a 12.227(4)
_cell_length_b 12.936(3)
_cell_length_c 21.510(6)
_cell_measurement_reflns_used 24
_cell_measurement_temperature 193(2)
_cell_measurement_theta_max 11
_cell_measurement_theta_min 10
_cell_volume 3402.2(17)
_computing_cell_refinement P3
_computing_data_collection 'P3 (Siemens, 1989)'
_computing_data_reduction 'PROFIT (Strel'tsov & Zavodnik, 1989)'
_computing_molecular_graphics 'SHELXTL (Sheldrick, 1997b)'
_computing_publication_material SHELXTL
_computing_structure_refinement 'SHELXL97 (Sheldrick, 1997a)'
_computing_structure_solution 'SHELXS97 (Sheldrick, 1997a)'
_diffrn_ambient_temperature 193(2)
_diffrn_measured_fraction_theta_full 0.980
_diffrn_measured_fraction_theta_max 0.980
_diffrn_measurement_device_type 'Syntex P2~1~/PC'
_diffrn_measurement_method \q/2\q
_diffrn_radiation_monochromator graphite
_diffrn_radiation_source 'fine-focus sealed tube'
_diffrn_radiation_type MoK\a
_diffrn_radiation_wavelength 0.71073
_diffrn_reflns_av_R_equivalents 0.0000
_diffrn_reflns_av_sigmaI/netI 0.0408
_diffrn_reflns_limit_h_max 14
_diffrn_reflns_limit_h_min 0
_diffrn_reflns_limit_k_max 15
_diffrn_reflns_limit_k_min 0
_diffrn_reflns_limit_l_max 25
_diffrn_reflns_limit_l_min 0
_diffrn_reflns_number 3328
_diffrn_reflns_theta_full 25.04
_diffrn_reflns_theta_max 25.04
_diffrn_reflns_theta_min 1.84
_diffrn_standards_decay_% 4.2
_diffrn_standards_interval_count 98
_diffrn_standards_number 2
_exptl_absorpt_coefficient_mu 0.152
_exptl_absorpt_correction_type none
_exptl_crystal_colour red
_exptl_crystal_density_diffrn 1.331
_exptl_crystal_density_meas ?
_exptl_crystal_density_method 'not measured'
_exptl_crystal_description prism
_exptl_crystal_F_000 1432
_exptl_crystal_size_max 0.40
_exptl_crystal_size_mid 0.20
_exptl_crystal_size_min 0.20
_refine_diff_density_max 0.169
_refine_diff_density_min -0.355
_refine_ls_extinction_method none
_refine_ls_goodness_of_fit_ref 1.051
_refine_ls_hydrogen_treatment constr
_refine_ls_matrix_type full
_refine_ls_number_parameters 448
_refine_ls_number_reflns 3328
_refine_ls_number_restraints 0
_refine_ls_restrained_S_all 1.051
_refine_ls_R_factor_all 0.0627
_refine_ls_R_factor_gt 0.0477
_refine_ls_shift/su_max 0.000
_refine_ls_shift/su_mean 0.000
_refine_ls_structure_factor_coef Fsqd
_refine_ls_weighting_details 'calc w = 1/[\s^2^(Fo^2^)+(0.0604P)^2^+1.2304P] where P=(Fo^2^+2Fc^2^)/3'
_refine_ls_weighting_scheme calc
_refine_ls_wR_factor_gt 0.1118
_refine_ls_wR_factor_ref 0.1178
_reflns_number_gt 2836
_reflns_number_total 3328
_reflns_threshold_expression I>2\s(I)
_cod_data_source_file fg1728.cif
_cod_data_source_block I
_cod_depositor_comments
;
The following automatic conversions were performed:
'_symmetry_cell_setting' value 'Orthorhombic' changed to 'orthorhombic'
according to '/home/saulius/struct/CIF-dictionaries/cif_core.dic'
dictionary named 'cif_core.dic' version 2.4.1 from 2010-06-29.

Automatic conversion script
Id: cif_fix_enum 1527 2010-12-29 10:47:43Z saulius 

The following automatic conversions were performed:

'_symmetry_cell_setting' value 'Orthorhombic' changed to
'orthorhombic' according to
/home/saulius/struct/CIF-dictionaries/cif_core.dic dictionary named
'cif_core.dic' version 2.4.1 from 2010-06-29.

Automatic conversion script
Id: cif_fix_values 1715 2011-07-08 13:25:40Z adriana 

The following automatic conversions were performed:

'_exptl_crystal_density_meas' value 'not measured' was changed to '?'
- the value is perceived as not measured.

Automatic conversion script
Id: cif_fix_values 3008 2015-01-20 13:52:24Z robertas 
;
_cod_original_cell_volume 3402.1(16)
_cod_database_code 2013954
_cod_database_fobs_code 2013954

loop_
_symmetry_equiv_pos_as_xyz
'x, y, z'
'-x+1/2, -y, z+1/2'
'-x, y+1/2, -z+1/2'
'x+1/2, -y+1/2, -z'

loop_
_atom_site_label
_atom_site_fract_x
_atom_site_fract_y
_atom_site_fract_z
_atom_site_U_iso_or_equiv
_atom_site_adp_type
_atom_site_calc_flag
_atom_site_refinement_flags
_atom_site_occupancy
_atom_site_disorder_assembly
_atom_site_disorder_group
_atom_site_type_symbol
S1 0.48553(8) 0.17769(7) 0.64517(4) 0.0354(2) Uani d . 1 . . S
N1 0.7428(3) 0.1953(3) 0.66784(15) 0.0444(9) Uani d . 1 . . N
N2 0.8247(3) 0.5189(4) 0.7822(2) 0.0673(12) Uani d . 1 . . N
N3 0.4919(3) 0.4845(3) 0.66387(16) 0.0426(8) Uani d . 1 . . N
N4 0.5516(3) 0.2840(2) 0.62202(13) 0.0323(7) Uani d . 1 . . N
N5 0.7299(2) 0.3580(2) 0.55226(14) 0.0342(7) Uani d . 1 . . N
O1 0.8775(4) 0.4782(4) 0.8240(2) 0.1105(17) Uani d . 1 . . O
O2 0.8251(4) 0.6112(4) 0.7710(2) 0.0910(13) Uani d . 1 . . O
O3 0.4975(3) 0.5675(2) 0.63801(17) 0.0652(9) Uani d . 1 . . O
O4 0.4070(2) 0.4387(3) 0.67532(17) 0.0592(9) Uani d . 1 . . O
O5 0.3725(2) 0.1866(2) 0.63189(15) 0.0496(7) Uani d . 1 . . O
O6 0.5184(2) 0.1607(2) 0.70834(11) 0.0436(7) Uani d . 1 . . O
O7 1.0101(3) 0.6537(2) 0.62182(18) 0.0700(10) Uani d . 1 . . O
C1 0.8348(3) 0.1538(4) 0.6868(2) 0.0508(11) Uani d . 1 . . C
H1 0.8525 0.0862 0.6727 0.061 Uiso calc R 1 . . H
C2 0.9075(4) 0.2032(5) 0.7261(2) 0.0676(16) Uani d . 1 . . C
H2 0.9732 0.1693 0.7380 0.081 Uiso calc R 1 . . H
C3 0.8860(4) 0.2996(4) 0.74771(19) 0.0559(13) Uani d . 1 . . C
H3 0.9356 0.3335 0.7749 0.067 Uiso calc R 1 . . H
C4 0.7875(3) 0.3485(3) 0.72885(18) 0.0420(10) Uani d . 1 . . C
C5 0.7556(3) 0.4521(4) 0.74318(17) 0.0451(11) Uani d . 1 . . C
C6 0.6627(3) 0.4962(3) 0.72088(18) 0.0419(10) Uani d . 1 . . C
H6 0.6451 0.5661 0.7300 0.050 Uiso calc R 1 . . H
C7 0.5939(3) 0.4356(3) 0.68418(17) 0.0336(8) Uani d . 1 . . C
C8 0.6185(3) 0.3364(3) 0.66595(16) 0.0315(8) Uani d . 1 . . C
C9 0.7182(3) 0.2916(3) 0.68813(17) 0.0379(9) Uani d . 1 . . C
C10 0.5325(3) 0.3312(3) 0.56198(16) 0.0313(8) Uani d . 1 . . C
C11 0.6221(3) 0.3732(3) 0.53008(16) 0.0306(8) Uani d . 1 . . C
C12 0.6043(3) 0.4208(3) 0.47207(18) 0.0392(9) Uani d . 1 . . C
H12 0.6642 0.4510 0.4505 0.047 Uiso calc R 1 . . H
C13 0.5009(3) 0.4243(3) 0.44600(18) 0.0445(10) Uani d . 1 . . C
H13 0.4900 0.4555 0.4065 0.053 Uiso calc R 1 . . H
C14 0.4137(3) 0.3821(3) 0.47790(18) 0.0437(10) Uani d . 1 . . C
H14 0.3424 0.3844 0.4603 0.052 Uiso calc R 1 . . H
C15 0.4297(3) 0.3359(3) 0.53578(18) 0.0381(9) Uani d . 1 . . C
H15 0.3691 0.3074 0.5574 0.046 Uiso calc R 1 . . H
C16 0.5407(4) 0.0787(3) 0.59685(17) 0.0398(9) Uani d . 1 . . C
H16A 0.5239 0.0934 0.5527 0.048 Uiso calc R 1 . . H
H16B 0.6212 0.0757 0.6017 0.048 Uiso calc R 1 . . H
C17 0.4906(4) -0.0227(3) 0.61572(17) 0.0422(10) Uani d . 1 . . C
C18 0.5424(5) -0.0816(4) 0.6612(2) 0.0579(13) Uani d . 1 . . C
H18 0.6093 -0.0587 0.6790 0.070 Uiso calc R 1 . . H
C19 0.4956(6) -0.1737(4) 0.6803(3) 0.078(2) Uani d . 1 . . C
H19 0.5320 -0.2148 0.7105 0.094 Uiso calc R 1 . . H
C20 0.3996(7) -0.2059(4) 0.6569(3) 0.091(2) Uani d . 1 . . C
H20 0.3684 -0.2690 0.6709 0.109 Uiso calc R 1 . . H
C21 0.3461(6) -0.1471(5) 0.6125(3) 0.084(2) Uani d . 1 . . C
H21 0.2779 -0.1695 0.5962 0.101 Uiso calc R 1 . . H
C22 0.3922(4) -0.0561(4) 0.5919(2) 0.0591(13) Uani d . 1 . . C
H22 0.3559 -0.0161 0.5612 0.071 Uiso calc R 1 . . H
C23 0.7949(3) 0.4345(3) 0.56411(16) 0.0316(8) Uani d . 1 . . C
C24 0.9064(3) 0.4075(3) 0.58047(16) 0.0338(8) Uani d . 1 . . C
H24 0.9265 0.3366 0.5800 0.041 Uiso calc R 1 . . H
C25 0.9824(3) 0.4771(3) 0.59618(16) 0.0344(8) Uani d . 1 . . C
C26 0.9479(3) 0.5895(3) 0.60042(19) 0.0408(10) Uani d . 1 . . C
C27 0.8349(3) 0.6189(3) 0.57942(18) 0.0383(9) Uani d . 1 . . C
C28 0.7651(3) 0.5441(3) 0.56344(17) 0.0328(8) Uani d . 1 . . C
H28 0.6932 0.5628 0.5511 0.039 Uiso calc R 1 . . H
C29 1.1001(3) 0.4487(3) 0.61219(19) 0.0391(9) Uani d . 1 . . C
C30 1.1797(3) 0.5102(4) 0.5705(2) 0.0502(11) Uani d . 1 . . C
H30A 1.2552 0.4926 0.5815 0.075 Uiso calc R 1 . . H
H30B 1.1679 0.5844 0.5767 0.075 Uiso calc R 1 . . H
H30C 1.1665 0.4926 0.5268 0.075 Uiso calc R 1 . . H
C31 1.1243(4) 0.4745(5) 0.6814(2) 0.0612(14) Uani d . 1 . . C
H31A 1.1992 0.4535 0.6916 0.092 Uiso calc R 1 . . H
H31B 1.0728 0.4371 0.7081 0.092 Uiso calc R 1 . . H
H31C 1.1162 0.5490 0.6881 0.092 Uiso calc R 1 . . H
C32 1.1199(3) 0.3323(4) 0.6024(2) 0.0533(11) Uani d . 1 . . C
H32A 1.1958 0.3155 0.6130 0.080 Uiso calc R 1 . . H
H32B 1.1062 0.3145 0.5588 0.080 Uiso calc R 1 . . H
H32C 1.0704 0.2927 0.6292 0.080 Uiso calc R 1 . . H
C33 0.8065(4) 0.7346(3) 0.5778(2) 0.0457(10) Uani d . 1 . . C
C34 0.8074(4) 0.7795(4) 0.6448(2) 0.0645(14) Uani d . 1 . . C
H34A 0.7901 0.8534 0.6434 0.097 Uiso calc R 1 . . H
H34B 0.8800 0.7697 0.6633 0.097 Uiso calc R 1 . . H
H34C 0.7527 0.7435 0.6702 0.097 Uiso calc R 1 . . H
C35 0.8875(4) 0.7952(4) 0.5374(3) 0.0676(15) Uani d . 1 . . C
H35A 0.8622 0.8667 0.5330 0.101 Uiso calc R 1 . . H
H35B 0.8922 0.7630 0.4963 0.101 Uiso calc R 1 . . H
H35C 0.9598 0.7946 0.5571 0.101 Uiso calc R 1 . . H
C36 0.6907(4) 0.7510(3) 0.5516(2) 0.0538(12) Uani d . 1 . . C
H36A 0.6738 0.8251 0.5509 0.081 Uiso calc R 1 . . H
H36B 0.6375 0.7151 0.5779 0.081 Uiso calc R 1 . . H
H36C 0.6869 0.7233 0.5092 0.081 Uiso calc R 1 . . H

loop_
_atom_site_aniso_label
_atom_site_aniso_U_11
_atom_site_aniso_U_22
_atom_site_aniso_U_33
_atom_site_aniso_U_12
_atom_site_aniso_U_13
_atom_site_aniso_U_23
S1 0.0408(5) 0.0300(4) 0.0355(5) -0.0009(4) 0.0071(4) -0.0004(4)
N1 0.046(2) 0.055(2) 0.0329(16) 0.0137(17) 0.0048(15) 0.0087(16)
N2 0.054(3) 0.096(4) 0.052(2) -0.021(3) -0.008(2) -0.009(3)
N3 0.038(2) 0.0393(19) 0.0507(19) 0.0024(17) 0.0025(17) -0.0117(16)
N4 0.0361(17) 0.0328(15) 0.0280(14) -0.0020(14) 0.0020(13) 0.0035(13)
N5 0.0321(16) 0.0388(18) 0.0317(16) -0.0027(15) -0.0014(14) 0.0018(14)
O1 0.117(4) 0.134(4) 0.080(3) -0.011(3) -0.058(3) -0.016(3)
O2 0.087(3) 0.090(3) 0.096(3) -0.037(3) -0.016(3) -0.012(3)
O3 0.074(2) 0.0366(16) 0.085(2) 0.0103(17) -0.005(2) 0.0068(17)
O4 0.0345(17) 0.069(2) 0.074(2) 0.0033(16) 0.0016(16) -0.0020(19)
O5 0.0407(15) 0.0364(15) 0.072(2) -0.0057(12) 0.0084(15) 0.0071(15)
O6 0.0624(18) 0.0384(14) 0.0299(13) 0.0023(14) 0.0102(13) 0.0001(11)
O7 0.0423(17) 0.0570(19) 0.111(3) 0.0027(16) -0.0236(18) -0.036(2)
C1 0.043(2) 0.067(3) 0.042(2) 0.019(2) 0.007(2) 0.018(2)
C2 0.045(3) 0.099(4) 0.059(3) 0.023(3) 0.004(2) 0.036(3)
C3 0.043(2) 0.089(4) 0.035(2) 0.000(3) -0.0060(19) 0.016(2)
C4 0.033(2) 0.064(3) 0.0290(19) -0.007(2) 0.0004(17) 0.0111(19)
C5 0.041(2) 0.065(3) 0.029(2) -0.019(2) -0.0002(18) -0.0021(19)
C6 0.043(2) 0.043(2) 0.040(2) -0.0084(19) 0.0063(19) -0.0074(18)
C7 0.029(2) 0.041(2) 0.0312(19) -0.0032(17) 0.0034(15) -0.0004(17)
C8 0.0310(18) 0.0359(19) 0.0276(17) -0.0017(17) 0.0052(15) 0.0034(15)
C9 0.035(2) 0.052(2) 0.0268(18) 0.0012(19) 0.0039(16) 0.0099(17)
C10 0.0371(19) 0.0234(16) 0.0334(18) 0.0031(16) -0.0005(16) -0.0005(15)
C11 0.0324(19) 0.0287(17) 0.0309(18) -0.0016(16) -0.0012(16) -0.0030(16)
C12 0.040(2) 0.044(2) 0.034(2) -0.0060(19) -0.0029(18) 0.0076(18)
C13 0.049(2) 0.051(2) 0.0342(19) -0.002(2) -0.0070(19) 0.0038(18)
C14 0.037(2) 0.056(3) 0.038(2) 0.003(2) -0.0085(18) 0.004(2)
C15 0.034(2) 0.043(2) 0.037(2) 0.0054(19) 0.0009(17) -0.0004(18)
C16 0.054(3) 0.035(2) 0.0299(19) 0.0023(19) 0.0047(18) -0.0028(16)
C17 0.069(3) 0.0300(18) 0.0280(18) 0.010(2) 0.009(2) -0.0021(16)
C18 0.073(3) 0.053(3) 0.047(2) 0.024(2) 0.014(2) 0.000(2)
C19 0.132(6) 0.040(3) 0.063(3) 0.024(4) 0.049(4) 0.018(2)
C20 0.145(6) 0.031(3) 0.098(5) -0.008(4) 0.082(5) -0.009(3)
C21 0.115(5) 0.056(3) 0.081(4) -0.025(4) 0.032(4) -0.032(3)
C22 0.083(4) 0.052(3) 0.042(2) -0.015(3) -0.004(2) -0.009(2)
C23 0.0300(19) 0.038(2) 0.0263(18) -0.0014(17) 0.0021(15) 0.0021(15)
C24 0.032(2) 0.0368(19) 0.0329(19) 0.0021(17) 0.0032(16) 0.0023(16)
C25 0.032(2) 0.044(2) 0.0273(17) 0.0010(18) 0.0000(16) -0.0050(16)
C26 0.032(2) 0.047(2) 0.043(2) -0.0061(19) 0.0008(18) -0.0125(19)
C27 0.038(2) 0.044(2) 0.0335(19) 0.0042(18) 0.0017(17) -0.0080(18)
C28 0.0273(19) 0.036(2) 0.0346(19) -0.0016(16) -0.0015(16) 0.0013(16)
C29 0.0272(19) 0.048(2) 0.042(2) 0.0008(18) 0.0029(17) -0.0030(19)
C30 0.030(2) 0.063(3) 0.058(3) -0.006(2) 0.002(2) 0.001(2)
C31 0.039(2) 0.097(4) 0.048(3) 0.000(3) -0.009(2) -0.004(3)
C32 0.032(2) 0.058(3) 0.069(3) 0.006(2) -0.005(2) 0.005(2)
C33 0.053(3) 0.033(2) 0.051(2) 0.0020(19) -0.002(2) -0.0072(19)
C34 0.070(3) 0.055(3) 0.068(3) 0.018(3) -0.016(3) -0.031(3)
C35 0.072(3) 0.045(3) 0.086(4) -0.009(3) 0.009(3) -0.007(3)
C36 0.058(3) 0.041(2) 0.062(3) 0.007(2) -0.012(2) -0.002(2)

loop_
_atom_type_symbol
_atom_type_description
_atom_type_scat_dispersion_real
_atom_type_scat_dispersion_imag
_atom_type_scat_source
C C 0.0033 0.0016 'International Tables Vol C Tables 4.2.6.8 and 6.1.1.4'
H H 0.0000 0.0000 'International Tables Vol C Tables 4.2.6.8 and 6.1.1.4'
N N 0.0061 0.0033 'International Tables Vol C Tables 4.2.6.8 and 6.1.1.4'
O O 0.0106 0.0060 'International Tables Vol C Tables 4.2.6.8 and 6.1.1.4'
S S 0.1246 0.1234 'International Tables Vol C Tables 4.2.6.8 and 6.1.1.4'

loop_
_geom_angle_atom_site_label_1
_geom_angle_atom_site_label_2
_geom_angle_atom_site_label_3
_geom_angle
_geom_angle_publ_flag
O5 S1 O6 118.51(18) no
O5 S1 N4 110.17(16) no
O6 S1 N4 105.86(17) no
O5 S1 C16 108.1(2) no
O6 S1 C16 109.64(17) no
N4 S1 C16 103.57(17) no
C1 N1 C9 117.9(4) no
O2 N2 O1 124.3(5) no
O2 N2 C5 117.7(5) no
O1 N2 C5 117.9(5) no
O3 N3 O4 124.8(4) no
O3 N3 C7 118.2(4) no
O4 N3 C7 117.0(3) no
C8 N4 C10 118.9(3) no
C8 N4 S1 118.2(2) no
C10 N4 S1 122.4(2) no
C23 N5 C11 122.1(3) no
N1 C1 C2 123.5(5) no
N1 C1 H1 118.3 no
C2 C1 H1 118.3 no
C3 C2 C1 120.6(4) no
C3 C2 H2 119.7 no
C1 C2 H2 119.7 no
C2 C3 C4 118.5(5) no
C2 C3 H3 120.8 no
C4 C3 H3 120.8 no
C3 C4 C9 116.8(4) no
C3 C4 C5 126.0(4) no
C9 C4 C5 117.0(4) no
C6 C5 C4 123.1(4) no
C6 C5 N2 115.8(4) no
C4 C5 N2 121.1(4) no
C5 C6 C7 117.9(4) no
C5 C6 H6 121.1 no
C7 C6 H6 121.1 no
C8 C7 C6 123.7(4) no
C8 C7 N3 120.3(3) no
C6 C7 N3 116.0(3) no
C7 C8 N4 120.6(3) no
C7 C8 C9 118.0(4) no
N4 C8 C9 121.2(3) no
N1 C9 C4 122.8(4) no
N1 C9 C8 117.0(4) no
C4 C9 C8 120.2(4) no
C15 C10 C11 119.7(3) no
C15 C10 N4 122.0(3) no
C11 C10 N4 118.3(3) no
C10 C11 C12 118.9(3) no
C10 C11 N5 120.6(3) no
C12 C11 N5 120.2(3) no
C13 C12 C11 120.9(4) no
C13 C12 H12 119.5 no
C11 C12 H12 119.5 no
C14 C13 C12 119.4(4) no
C14 C13 H13 120.3 no
C12 C13 H13 120.3 no
C13 C14 C15 120.3(4) no
C13 C14 H14 119.9 no
C15 C14 H14 119.9 no
C10 C15 C14 120.8(4) no
C10 C15 H15 119.6 no
C14 C15 H15 119.6 no
C17 C16 S1 108.4(3) no
C17 C16 H16A 110.0 no
S1 C16 H16A 110.0 no
C17 C16 H16B 110.0 no
S1 C16 H16B 110.0 no
H16A C16 H16B 108.4 no
C22 C17 C18 119.2(4) no
C22 C17 C16 122.0(4) no
C18 C17 C16 118.8(4) no
C19 C18 C17 119.4(6) no
C19 C18 H18 120.3 no
C17 C18 H18 120.3 no
C20 C19 C18 121.2(6) no
C20 C19 H19 119.4 no
C18 C19 H19 119.4 no
C19 C20 C21 120.1(5) no
C19 C20 H20 120.0 no
C21 C20 H20 120.0 no
C22 C21 C20 119.8(6) no
C22 C21 H21 120.1 no
C20 C21 H21 120.1 no
C17 C22 C21 120.4(5) no
C17 C22 H22 119.8 no
C21 C22 H22 119.8 no
N5 C23 C24 116.1(3) no
N5 C23 C28 125.9(3) no
C24 C23 C28 118.0(3) no
C25 C24 C23 123.5(4) no
C25 C24 H24 118.2 no
C23 C24 H24 118.2 no
C24 C25 C26 117.9(3) no
C24 C25 C29 123.4(4) no
C26 C25 C29 118.7(3) no
O7 C26 C27 121.0(4) no
O7 C26 C25 120.3(4) no
C27 C26 C25 118.7(3) no
C28 C27 C26 118.8(4) no
C28 C27 C33 123.7(4) no
C26 C27 C33 117.5(4) no
C27 C28 C23 122.7(4) no
C27 C28 H28 118.6 no
C23 C28 H28 118.6 no
C25 C29 C32 110.7(3) no
C25 C29 C30 109.9(3) no
C32 C29 C30 109.0(4) no
C25 C29 C31 110.2(3) no
C32 C29 C31 108.1(4) no
C30 C29 C31 109.0(4) no
C29 C30 H30A 109.5 no
C29 C30 H30B 109.5 no
H30A C30 H30B 109.5 no
C29 C30 H30C 109.5 no
H30A C30 H30C 109.5 no
H30B C30 H30C 109.5 no
C29 C31 H31A 109.5 no
C29 C31 H31B 109.5 no
H31A C31 H31B 109.5 no
C29 C31 H31C 109.5 no
H31A C31 H31C 109.5 no
H31B C31 H31C 109.5 no
C29 C32 H32A 109.5 no
C29 C32 H32B 109.5 no
H32A C32 H32B 109.5 no
C29 C32 H32C 109.5 no
H32A C32 H32C 109.5 no
H32B C32 H32C 109.5 no
C35 C33 C27 111.4(4) no
C35 C33 C36 108.4(4) no
C27 C33 C36 110.5(3) no
C35 C33 C34 109.3(4) no
C27 C33 C34 110.0(4) no
C36 C33 C34 107.2(4) no
C33 C34 H34A 109.5 no
C33 C34 H34B 109.5 no
H34A C34 H34B 109.5 no
C33 C34 H34C 109.5 no
H34A C34 H34C 109.5 no
H34B C34 H34C 109.5 no
C33 C35 H35A 109.5 no
C33 C35 H35B 109.5 no
H35A C35 H35B 109.5 no
C33 C35 H35C 109.5 no
H35A C35 H35C 109.5 no
H35B C35 H35C 109.5 no
C33 C36 H36A 109.5 no
C33 C36 H36B 109.5 no
H36A C36 H36B 109.5 no
C33 C36 H36C 109.5 no
H36A C36 H36C 109.5 no
H36B C36 H36C 109.5 no

loop_
_geom_bond_atom_site_label_1
_geom_bond_atom_site_label_2
_geom_bond_site_symmetry_2
_geom_bond_distance
_geom_bond_publ_flag
S1 O5 . 1.416(3) no
S1 O6 . 1.434(3) no
S1 N4 . 1.670(3) no
S1 C16 . 1.782(4) no
N1 C1 . 1.312(5) no
N1 C9 . 1.354(5) no
N2 O2 . 1.218(6) no
N2 O1 . 1.225(6) no
N2 C5 . 1.472(6) no
N3 O3 . 1.211(4) no
N3 O4 . 1.221(4) no
N3 C7 . 1.465(5) no
N4 C8 . 1.423(5) no
N4 C10 . 1.448(5) no
N5 C23 . 1.294(5) no
N5 C11 . 1.416(5) no
O7 C26 . 1.217(5) no
C1 C2 . 1.383(7) no
C1 H1 . 0.9500 no
C2 C3 . 1.357(7) no
C2 H2 . 0.9500 no
C3 C4 . 1.419(6) no
C3 H3 . 0.9500 no
C4 C9 . 1.424(6) no
C4 C5 . 1.431(6) no
C5 C6 . 1.358(6) no
C6 C7 . 1.395(5) no
C6 H6 . 0.9500 no
C7 C8 . 1.375(5) no
C8 C9 . 1.431(5) no
C10 C15 . 1.378(5) no
C10 C11 . 1.402(5) no
C11 C12 . 1.408(5) no
C12 C13 . 1.385(6) no
C12 H12 . 0.9500 no
C13 C14 . 1.381(6) no
C13 H13 . 0.9500 no
C14 C15 . 1.394(6) no
C14 H14 . 0.9500 no
C15 H15 . 0.9500 no
C16 C17 . 1.504(5) no
C16 H16A . 0.9900 no
C16 H16B . 0.9900 no
C17 C22 . 1.377(7) no
C17 C18 . 1.393(6) no
C18 C19 . 1.384(8) no
C18 H18 . 0.9500 no
C19 C20 . 1.342(10) no
C19 H19 . 0.9500 no
C20 C21 . 1.385(10) no
C20 H20 . 0.9500 no
C21 C22 . 1.379(8) no
C21 H21 . 0.9500 no
C22 H22 . 0.9500 no
C23 C24 . 1.451(5) no
C23 C28 . 1.464(5) no
C24 C25 . 1.337(5) no
C24 H24 . 0.9500 no
C25 C26 . 1.516(6) no
C25 C29 . 1.524(5) no
C26 C27 . 1.503(6) no
C27 C28 . 1.335(5) no
C27 C33 . 1.537(6) no
C28 H28 . 0.9500 no
C29 C32 . 1.540(6) no
C29 C30 . 1.544(6) no
C29 C31 . 1.553(6) no
C30 H30A . 0.9800 no
C30 H30B . 0.9800 no
C30 H30C . 0.9800 no
C31 H31A . 0.9800 no
C31 H31B . 0.9800 no
C31 H31C . 0.9800 no
C32 H32A . 0.9800 no
C32 H32B . 0.9800 no
C32 H32C . 0.9800 no
C33 C35 . 1.533(7) no
C33 C36 . 1.540(6) no
C33 C34 . 1.554(6) no
C34 H34A . 0.9800 no
C34 H34B . 0.9800 no
C34 H34C . 0.9800 no
C35 H35A . 0.9800 no
C35 H35B . 0.9800 no
C35 H35C . 0.9800 no
C36 H36A . 0.9800 no
C36 H36B . 0.9800 no
C36 H36C . 0.9800 no

loop_
_geom_contact_atom_site_label_1
_geom_contact_atom_site_label_2
_geom_contact_distance
_geom_contact_publ_flag
C24 H32B 2.76 yes
C24 H32C 2.71 yes
C26 H30B 2.74 yes
C26 H34B 2.82 yes
C26 H35C 2.82 yes
C28 H36B 2.72 yes
C28 H36C 2.77 yes
C32 H24 2.41 yes
C36 H28 2.43 yes

loop_
_geom_hbond_atom_site_label_D
_geom_hbond_atom_site_label_H
_geom_hbond_atom_site_label_A
_geom_hbond_site_symmetry_A
_geom_hbond_distance_DH
_geom_hbond_distance_HA
_geom_hbond_distance_DA
_geom_hbond_angle_DHA
_geom_hbond_publ_flag
C2 H2 O2 3_746 0.95 2.59 3.480(7) 157 no
C13 H13 O1 2_664 0.95 2.55 3.269(6) 133 no
C19 H19 O6 3_646 0.95 2.45 3.218(7) 137 no
C31 H31A O4 1_655 0.98 2.57 3.490(6) 156 no

loop_
_geom_torsion_atom_site_label_1
_geom_torsion_atom_site_label_2
_geom_torsion_atom_site_label_3
_geom_torsion_atom_site_label_4
_geom_torsion
_geom_torsion_publ_flag
O5 S1 N4 C8 126.7(3) no
O6 S1 N4 C8 -2.6(3) no
C16 S1 N4 C8 -117.9(3) no
O5 S1 N4 C10 -45.4(3) no
O6 S1 N4 C10 -174.7(3) no
C16 S1 N4 C10 70.0(3) no
C9 N1 C1 C2 -0.1(6) no
N1 C1 C2 C3 0.3(7) no
C1 C2 C3 C4 -0.3(7) no
C2 C3 C4 C9 0.0(6) no
C2 C3 C4 C5 -175.0(4) no
C3 C4 C5 C6 176.4(4) no
C9 C4 C5 C6 1.4(5) no
C3 C4 C5 N2 -1.8(6) no
C9 C4 C5 N2 -176.8(4) no
O2 N2 C5 C6 -31.4(6) no
O1 N2 C5 C6 148.2(5) no
O2 N2 C5 C4 146.9(5) no
O1 N2 C5 C4 -33.5(6) no
C4 C5 C6 C7 2.4(6) no
N2 C5 C6 C7 -179.3(4) no
C5 C6 C7 C8 -4.6(6) no
C5 C6 C7 N3 176.9(3) no
O3 N3 C7 C8 -125.8(4) no
O4 N3 C7 C8 55.3(5) no
O3 N3 C7 C6 52.7(5) no
O4 N3 C7 C6 -126.2(4) no
C6 C7 C8 N4 -171.8(3) no
N3 C7 C8 N4 6.7(5) no
C6 C7 C8 C9 2.7(5) no
N3 C7 C8 C9 -178.8(3) no
C10 N4 C8 C7 56.0(4) no
S1 N4 C8 C7 -116.4(3) no
C10 N4 C8 C9 -118.3(4) no
S1 N4 C8 C9 69.3(4) no
C1 N1 C9 C4 -0.2(5) no
C1 N1 C9 C8 178.7(3) no
C3 C4 C9 N1 0.2(5) no
C5 C4 C9 N1 175.7(3) no
C3 C4 C9 C8 -178.7(3) no
C5 C4 C9 C8 -3.2(5) no
C7 C8 C9 N1 -177.7(3) no
N4 C8 C9 N1 -3.2(5) no
C7 C8 C9 C4 1.3(5) no
N4 C8 C9 C4 175.8(3) no
C8 N4 C10 C15 -134.3(4) no
S1 N4 C10 C15 37.7(5) no
C8 N4 C10 C11 45.6(5) no
S1 N4 C10 C11 -142.3(3) no
C15 C10 C11 C12 1.0(5) no
N4 C10 C11 C12 -179.0(3) no
C15 C10 C11 N5 -172.1(3) no
N4 C10 C11 N5 7.9(5) no
C23 N5 C11 C10 -124.1(4) no
C23 N5 C11 C12 63.0(5) no
C10 C11 C12 C13 -1.5(6) no
N5 C11 C12 C13 171.6(4) no
C11 C12 C13 C14 1.1(6) no
C12 C13 C14 C15 -0.2(6) no
C11 C10 C15 C14 -0.1(6) no
N4 C10 C15 C14 179.9(4) no
C13 C14 C15 C10 -0.3(6) no
O5 S1 C16 C17 -65.8(3) no
O6 S1 C16 C17 64.7(3) no
N4 S1 C16 C17 177.4(3) no
S1 C16 C17 C22 86.1(4) no
S1 C16 C17 C18 -90.2(4) no
C22 C17 C18 C19 1.8(6) no
C16 C17 C18 C19 178.2(4) no
C17 C18 C19 C20 -1.8(7) no
C18 C19 C20 C21 0.6(8) no
C19 C20 C21 C22 0.6(8) no
C18 C17 C22 C21 -0.6(6) no
C16 C17 C22 C21 -176.9(4) no
C20 C21 C22 C17 -0.6(7) no
C11 N5 C23 C24 -173.9(3) no
C11 N5 C23 C28 7.2(6) no
N5 C23 C24 C25 -177.5(3) no
C28 C23 C24 C25 1.5(5) no
C23 C24 C25 C26 3.4(5) no
C23 C24 C25 C29 -178.8(3) no
C24 C25 C26 O7 170.9(4) no
C29 C25 C26 O7 -6.9(6) no
C24 C25 C26 C27 -7.4(5) no
C29 C25 C26 C27 174.8(3) no
O7 C26 C27 C28 -171.9(4) no
C25 C26 C27 C28 6.4(6) no
O7 C26 C27 C33 8.0(6) no
C25 C26 C27 C33 -173.8(4) no
C26 C27 C28 C23 -1.5(6) no
C33 C27 C28 C23 178.7(4) no
N5 C23 C28 C27 176.3(4) no
C24 C23 C28 C27 -2.6(6) no
C24 C25 C29 C32 4.7(5) no
C26 C25 C29 C32 -177.6(4) no
C24 C25 C29 C30 125.1(4) no
C26 C25 C29 C30 -57.2(5) no
C24 C25 C29 C31 -114.8(4) no
C26 C25 C29 C31 62.9(5) no
C28 C27 C33 C35 -124.1(4) no
C26 C27 C33 C35 56.0(5) no
C28 C27 C33 C36 -3.6(6) no
C26 C27 C33 C36 176.6(3) no
C28 C27 C33 C34 114.5(5) no
C26 C27 C33 C34 -65.3(5) no

loop_
_cod_related_entry_id
_cod_related_entry_database
_cod_related_entry_code
1 ChemSpider 21107561
